data_2235759
loop_
_publ_author_name
'Flores, Mari Fe'
'Garcia, Pilar'
'M. Garrido, Narciso'
'Sanz, Francisca'
'Diez, David'

_publ_section_title
;
 (2<i>R</i>,3<i>S</i>,4<i>R</i>)-3,4-Isopropylidenedioxy-2-(phenylsulfonylmethyl)pyrrolidin-1-ol
;
_journal_coeditor_code BT5981
_journal_issue 8
_journal_name_full 'Acta Crystallographica Section E'
_journal_page_first o2560
_journal_paper_doi 10.1107/S1600536812033028
_journal_volume 68
_journal_year 2012
_chemical_formula_iupac 'C14 H19 N O5 S'
_chemical_formula_moiety 'C14 H19 N O5 S'
_chemical_formula_sum 'C14 H19 N O5 S'
_chemical_formula_weight 313.36
_chemical_name_systematic
;
(2<i>R</i>,3<i>S</i>,4<i>R</i>)-3,4-Isopropylidenedioxy-2-
(phenylsulfonylmethyl)pyrrolidin-1-ol
;
_space_group_IT_number 4
_symmetry_cell_setting monoclinic
_symmetry_space_group_name_Hall 'P 2yb'
_symmetry_space_group_name_H-M 'P 1 21 1'
_atom_sites_solution_hydrogens geom
_atom_sites_solution_primary direct
_atom_sites_solution_secondary difmap
_audit_creation_method SHELXL-97
_cell_angle_alpha 90.00
_cell_angle_beta 102.658(2)
_cell_angle_gamma 90.00
_cell_formula_units_Z 8
_cell_length_a 9.1876(2)
_cell_length_b 19.5284(5)
_cell_length_c 17.9187(5)
_cell_measurement_reflns_used 9406
_cell_measurement_temperature 298(2)
_cell_measurement_theta_max 63.58
_cell_measurement_theta_min 4.93
_cell_volume 3136.82(14)
_computing_cell_refinement 'SAINT (Bruker, 2006)'
_computing_data_collection 'APEX2 (Bruker, 2006)'
_computing_data_reduction 'SAINT (Bruker, 2006)'
_computing_molecular_graphics 'MERCURY (Macrae <i>et al.</i>, 2006)'
_computing_publication_material 'SHELXTL (Sheldrick, 2008)'
_computing_structure_refinement 'SHELXL97 (Sheldrick, 2008)'
_computing_structure_solution 'SHELXS97 (Sheldrick, 2008)'
_diffrn_ambient_temperature 298(2)
_diffrn_measured_fraction_theta_full 0.947
_diffrn_measured_fraction_theta_max 0.947
_diffrn_measurement_device_type 'Bruker APEXII CCD area-detector'
_diffrn_measurement_method 'phi and omega scans'
_diffrn_radiation_monochromator graphite
_diffrn_radiation_source 'fine-focus sealed tube'
_diffrn_radiation_type CuK\a
_diffrn_radiation_wavelength 1.54178
_diffrn_reflns_av_R_equivalents 0.0363
_diffrn_reflns_av_sigmaI/netI 0.0377
_diffrn_reflns_limit_h_max 9
_diffrn_reflns_limit_h_min -10
_diffrn_reflns_limit_k_max 22
_diffrn_reflns_limit_k_min -22
_diffrn_reflns_limit_l_max 21
_diffrn_reflns_limit_l_min -19
_diffrn_reflns_number 46376
_diffrn_reflns_theta_full 67.27
_diffrn_reflns_theta_max 67.27
_diffrn_reflns_theta_min 4.53
_exptl_absorpt_coefficient_mu 2.023
_exptl_absorpt_correction_T_max 0.817
_exptl_absorpt_correction_T_min 0.730
_exptl_absorpt_correction_type multi-scan
_exptl_absorpt_process_details '(SADABS; Bruker, 2006)'
_exptl_crystal_colour colorless
_exptl_crystal_density_diffrn 1.327
_exptl_crystal_density_method 'not measured'
_exptl_crystal_description Monoclinic
_exptl_crystal_F_000 1328
_exptl_crystal_size_max 0.20
_exptl_crystal_size_mid 0.15
_exptl_crystal_size_min 0.10
_refine_diff_density_max 0.339
_refine_diff_density_min -0.375
_refine_ls_abs_structure_details 'Flack (1983), 4863 Friedel pairs'
_refine_ls_abs_structure_Flack 0.040(14)
_refine_ls_extinction_method none
_refine_ls_goodness_of_fit_ref 1.034
_refine_ls_hydrogen_treatment constr
_refine_ls_matrix_type full
_refine_ls_number_parameters 769
_refine_ls_number_reflns 10345
_refine_ls_number_restraints 1
_refine_ls_restrained_S_all 1.034
_refine_ls_R_factor_all 0.0519
_refine_ls_R_factor_gt 0.0484
_refine_ls_shift/su_max 0.000
_refine_ls_shift/su_mean 0.000
_refine_ls_structure_factor_coef Fsqd
_refine_ls_weighting_details 'calc w=1/[\s^2^(Fo^2^)+(0.0765P)^2^+1.1560P] where P=(Fo^2^+2Fc^2^)/3'
_refine_ls_weighting_scheme calc
_refine_ls_wR_factor_gt 0.1314
_refine_ls_wR_factor_ref 0.1347
_reflns_number_gt 9616
_reflns_number_total 10345
_reflns_threshold_expression I>2\s(I)
_cod_data_source_file bt5981.cif
_cod_data_source_block I
_cod_original_sg_symbol_Hall 'P 2yb '
_cod_original_sg_symbol_H-M 'P 21'
_cod_database_code 2235759
_cod_database_fobs_code 2235759

loop_
_symmetry_equiv_pos_as_xyz
'x, y, z'
'-x, y+1/2, -z'

loop_
_atom_site_type_symbol
_atom_site_label
_atom_site_fract_x
_atom_site_fract_y
_atom_site_fract_z
_atom_site_U_iso_or_equiv
_atom_site_adp_type
_atom_site_calc_flag
_atom_site_refinement_flags
_atom_site_occupancy
_atom_site_symmetry_multiplicity
S S1A -0.19647(12) -0.61777(4) 0.05085(6) 0.0652(2) Uani d . 1 1
O O1A -0.3193(6) -0.6595(2) 0.0564(3) 0.1277(16) Uani d . 1 1
O O2A -0.0537(5) -0.64490(18) 0.08459(18) 0.1012(12) Uani d . 1 1
O O3A 0.1249(3) -0.62313(16) -0.19626(14) 0.0765(8) Uani d . 1 1
O O4A 0.1892(3) -0.60587(18) -0.06966(15) 0.0759(8) Uani d . 1 1
O O5A -0.2162(2) -0.49040(11) -0.14264(14) 0.0548(5) Uani d . 1 1
H H5AO -0.1900 -0.4508 -0.1472 0.082 Uiso calc R 1 1
N N1A -0.0905(3) -0.53544(12) -0.13787(14) 0.0436(5) Uani d . 1 1
C C1A -0.2376(4) -0.47657(19) 0.0578(2) 0.0601(9) Uani d . 1 1
H H1A -0.2360 -0.4738 0.0062 0.072 Uiso calc R 1 1
C C2A -0.2580(5) -0.4184(2) 0.0980(3) 0.0755(11) Uani d . 1 1
H H2A -0.2682 -0.3760 0.0737 0.091 Uiso calc R 1 1
C C3A -0.2633(7) -0.4228(3) 0.1733(3) 0.1013(17) Uani d . 1 1
H H3A -0.2816 -0.3837 0.1995 0.122 Uiso calc R 1 1
C C4A -0.2419(8) -0.4842(3) 0.2107(3) 0.114(2) Uani d . 1 1
H H4A -0.2421 -0.4864 0.2625 0.137 Uiso calc R 1 1
C C5A -0.2199(7) -0.5428(3) 0.1721(2) 0.0944(15) Uani d . 1 1
H H5A -0.2055 -0.5846 0.1975 0.113 Uiso calc R 1 1
C C6A -0.2196(4) -0.53896(18) 0.09506(19) 0.0548(8) Uani d . 1 1
C C7A -0.2040(4) -0.60265(18) -0.0472(2) 0.0563(8) Uani d . 1 1
H H7A1 -0.2274 -0.6454 -0.0747 0.068 Uiso calc R 1 1
H H7A2 -0.2849 -0.5710 -0.0663 0.068 Uiso calc R 1 1
C C8A -0.0619(3) -0.57383(15) -0.06490(17) 0.0438(6) Uani d . 1 1
H H8A -0.0101 -0.5448 -0.0228 0.053 Uiso calc R 1 1
C C9A 0.0419(4) -0.62954(17) -0.08194(19) 0.0556(8) Uani d . 1 1
H H9A 0.0336 -0.6720 -0.0540 0.067 Uiso calc R 1 1
C C10A 0.2494(5) -0.6259(3) -0.1332(2) 0.0866(15) Uani d . 1 1
C C11A -0.0040(4) -0.63964(18) -0.1709(2) 0.0604(9) Uani d . 1 1
H H11A -0.0382 -0.6863 -0.1850 0.072 Uiso calc R 1 1
C C12A -0.1243(4) -0.58701(17) -0.19824(19) 0.0567(8) Uani d . 1 1
H H12A -0.1174 -0.5681 -0.2474 0.068 Uiso calc R 1 1
H H12B -0.2229 -0.6063 -0.2021 0.068 Uiso calc R 1 1
C C13A 0.3073(9) -0.6989(4) -0.1226(4) 0.159(4) Uani d . 1 1
H H13A 0.2379 -0.7267 -0.1030 0.238 Uiso calc R 1 1
H H13B 0.4023 -0.6994 -0.0873 0.238 Uiso calc R 1 1
H H13C 0.3181 -0.7169 -0.1710 0.238 Uiso calc R 1 1
C C14A 0.3633(6) -0.5742(5) -0.1443(4) 0.138(3) Uani d . 1 1
H H14A 0.4043 -0.5873 -0.1871 0.207 Uiso calc R 1 1
H H14B 0.4417 -0.5721 -0.0990 0.207 Uiso calc R 1 1
H H14C 0.3170 -0.5300 -0.1538 0.207 Uiso calc R 1 1
S S1B 0.74157(11) 0.17691(4) 0.93555(5) 0.0663(3) Uani d . 1 1
O O1B 0.5883(4) 0.19608(18) 0.9256(2) 0.0996(11) Uani d . 1 1
O O2B 0.8381(5) 0.21718(17) 0.90313(18) 0.1016(11) Uani d . 1 1
O O3B 1.2830(2) 0.19731(12) 1.17829(11) 0.0503(5) Uani d . 1 1
O O4B 1.2291(3) 0.17175(14) 1.05340(13) 0.0614(6) Uani d . 1 1
O O5B 0.8899(2) 0.07129(12) 1.14583(16) 0.0598(6) Uani d . 1 1
H H5BO 0.9183 0.0315 1.1527 0.090 Uiso calc R 1 1
N N1B 1.0105(3) 0.11334(12) 1.13398(14) 0.0431(5) Uani d . 1 1
C C1B 0.6650(6) 0.0428(2) 0.9269(3) 0.0841(12) Uani d . 1 1
H H1B 0.6067 0.0545 0.9614 0.101 Uiso calc R 1 1
C C2B 0.6667(8) -0.0242(3) 0.9021(3) 0.1065(18) Uani d . 1 1
H H2B 0.6148 -0.0582 0.9217 0.128 Uiso calc R 1 1
C C3B 0.7454(10) -0.0391(4) 0.8490(4) 0.124(3) Uani d . 1 1
H H3B 0.7418 -0.0833 0.8294 0.149 Uiso calc R 1 1
C C4B 0.8280(7) 0.0079(4) 0.8240(4) 0.114(2) Uani d . 1 1
H H4B 0.8832 -0.0042 0.7883 0.137 Uiso calc R 1 1
C C5B 0.8330(6) 0.0757(3) 0.8509(3) 0.0877(13) Uani d . 1 1
H H5B 0.8930 0.1083 0.8345 0.105 Uiso calc R 1 1
C C6B 0.7480(4) 0.09241(19) 0.9013(2) 0.0576(8) Uani d . 1 1
C C7B 0.8145(4) 0.17107(19) 1.03508(19) 0.0558(8) Uani d . 1 1
H H7B1 0.8104 0.2160 1.0576 0.067 Uiso calc R 1 1
H H7B2 0.7516 0.1407 1.0570 0.067 Uiso calc R 1 1
C C8B 0.9762(3) 0.14469(15) 1.05684(16) 0.0430(6) Uani d . 1 1
H H8B 0.9930 0.1112 1.0189 0.052 Uiso calc R 1 1
C C9B 1.0931(4) 0.19970(16) 1.06625(16) 0.0472(7) Uani d . 1 1
H H9B 1.0599 0.2398 1.0341 0.057 Uiso calc R 1 1
C C10B 1.3488(4) 0.1946(2) 1.1131(2) 0.0613(9) Uani d . 1 1
C C11B 1.1306(3) 0.21753(15) 1.15338(16) 0.0455(7) Uani d . 1 1
H H11B 1.1152 0.2661 1.1630 0.055 Uiso calc R 1 1
C C12B 1.0312(3) 0.17174(16) 1.18733(16) 0.0450(6) Uani d . 1 1
H H12C 1.0789 0.1577 1.2388 0.054 Uiso calc R 1 1
H H12D 0.9370 0.1938 1.1882 0.054 Uiso calc R 1 1
C C13B 1.3996(6) 0.2649(3) 1.0944(3) 0.0967(17) Uani d . 1 1
H H13D 1.4503 0.2614 1.0531 0.145 Uiso calc R 1 1
H H13E 1.4662 0.2835 1.1386 0.145 Uiso calc R 1 1
H H13F 1.3145 0.2943 1.0796 0.145 Uiso calc R 1 1
C C14B 1.4696(5) 0.1411(3) 1.1277(3) 0.0930(15) Uani d . 1 1
H H14D 1.4273 0.0975 1.1358 0.140 Uiso calc R 1 1
H H14E 1.5439 0.1534 1.1723 0.140 Uiso calc R 1 1
H H14F 1.5149 0.1382 1.0843 0.140 Uiso calc R 1 1
S S1C 0.25570(12) -0.15006(5) 0.44754(7) 0.0776(3) Uani d . 1 1
O O1C 0.1349(5) -0.1036(2) 0.4415(3) 0.145(2) Uani d . 1 1
O O2C 0.3711(5) -0.13160(18) 0.40943(19) 0.1102(13) Uani d . 1 1
O O3C 0.8029(3) -0.14324(16) 0.68788(15) 0.0760(8) Uani d . 1 1
O O4C 0.7499(3) -0.16513(15) 0.56239(16) 0.0707(7) Uani d . 1 1
O O5C 0.4103(3) -0.27178(12) 0.64572(17) 0.0641(6) Uani d . 1 1
H H5CO 0.4341 -0.3119 0.6418 0.096 Uiso calc R 1 1
N N1C 0.5301(3) -0.22795(12) 0.63647(15) 0.0463(6) Uani d . 1 1
C C1C 0.2105(5) -0.2920(2) 0.4527(3) 0.0880(14) Uani d . 1 1
H H1C 0.2700 -0.2928 0.5019 0.106 Uiso calc R 1 1
C C2C 0.1503(6) -0.3513(2) 0.4191(3) 0.1004(17) Uani d . 1 1
H H2C 0.1715 -0.3928 0.4447 0.120 Uiso calc R 1 1
C C3C 0.0603(8) -0.3497(3) 0.3490(3) 0.116(2) Uani d . 1 1
H H3C 0.0260 -0.3905 0.3247 0.139 Uiso calc R 1 1
C C4C 0.0181(10) -0.2883(4) 0.3127(4) 0.155(3) Uani d . 1 1
H H4C -0.0499 -0.2874 0.2659 0.186 Uiso calc R 1 1
C C5C 0.0775(8) -0.2287(3) 0.3464(3) 0.121(2) Uani d . 1 1
H H5C 0.0458 -0.1869 0.3236 0.145 Uiso calc R 1 1
C C6C 0.1829(4) -0.2301(2) 0.4133(2) 0.0645(9) Uani d . 1 1
C C7C 0.3370(4) -0.16135(19) 0.5455(2) 0.0603(9) Uani d . 1 1
H H7C1 0.3409 -0.1173 0.5708 0.072 Uiso calc R 1 1
H H7C2 0.2728 -0.1909 0.5676 0.072 Uiso calc R 1 1
C C8C 0.4938(3) -0.19196(15) 0.56218(17) 0.0453(7) Uani d . 1 1
H H8C 0.5059 -0.2227 0.5208 0.054 Uiso calc R 1 1
C C9C 0.6151(4) -0.13780(16) 0.57601(18) 0.0530(8) Uani d . 1 1
H H9C 0.5845 -0.0960 0.5465 0.064 Uiso calc R 1 1
C C10C 0.8674(5) -0.1434(3) 0.6235(3) 0.0810(13) Uani d . 1 1
C C11C 0.6494(4) -0.12466(17) 0.6639(2) 0.0606(9) Uani d . 1 1
H H11C 0.6304 -0.0772 0.6766 0.073 Uiso calc R 1 1
C C12C 0.5546(4) -0.17463(18) 0.6950(2) 0.0582(8) Uani d . 1 1
H H12E 0.6064 -0.1925 0.7442 0.070 Uiso calc R 1 1
H H12F 0.4613 -0.1540 0.7002 0.070 Uiso calc R 1 1
C C13C 0.9889(6) -0.1981(4) 0.6367(5) 0.128(3) Uani d . 1 1
H H13G 1.0709 -0.1833 0.6764 0.192 Uiso calc R 1 1
H H13H 1.0230 -0.2052 0.5903 0.192 Uiso calc R 1 1
H H13I 0.9494 -0.2402 0.6517 0.192 Uiso calc R 1 1
C C14C 0.9201(8) -0.0723(4) 0.6074(4) 0.127(2) Uani d . 1 1
H H14G 0.8382 -0.0408 0.6013 0.190 Uiso calc R 1 1
H H14H 0.9572 -0.0733 0.5613 0.190 Uiso calc R 1 1
H H14I 0.9982 -0.0579 0.6493 0.190 Uiso calc R 1 1
S S1D 0.32357(13) 0.05362(4) 0.57451(5) 0.0674(3) Uani d . 1 1
O O1D 0.1838(5) 0.03538(18) 0.5906(2) 0.1052(12) Uani d . 1 1
O O2D 0.4457(5) 0.00924(17) 0.59922(17) 0.1037(12) Uani d . 1 1
O O3D 0.5969(3) 0.03630(14) 0.30822(13) 0.0653(7) Uani d . 1 1
O O4D 0.6770(3) 0.05050(17) 0.43411(15) 0.0727(7) Uani d . 1 1
O O5D 0.2675(2) 0.16902(11) 0.37198(13) 0.0501(5) Uani d . 1 1
H H5DO 0.2918 0.2084 0.3644 0.075 Uiso calc R 1 1
N N1D 0.3916(3) 0.12378(11) 0.37304(13) 0.0400(5) Uani d . 1 1
C C1D 0.2912(8) 0.1919(3) 0.5823(3) 0.1070(18) Uani d . 1 1
H H1D 0.2136 0.1873 0.5396 0.128 Uiso calc R 1 1
C C2D 0.3254(11) 0.2554(3) 0.6154(4) 0.143(3) Uani d . 1 1
H H2D 0.2721 0.2942 0.5951 0.172 Uiso calc R 1 1
C C3D 0.4400(14) 0.2599(4) 0.6787(4) 0.170(4) Uani d . 1 1
H H3D 0.4621 0.3022 0.7025 0.204 Uiso calc R 1 1
C C4D 0.5208(14) 0.2051(5) 0.7073(4) 0.182(4) Uani d . 1 1
H H4D 0.5994 0.2101 0.7496 0.218 Uiso calc R 1 1
C C5D 0.4885(9) 0.1410(3) 0.6747(3) 0.127(2) Uani d . 1 1
H H5D 0.5447 0.1029 0.6945 0.152 Uiso calc R 1 1
C C6D 0.3732(5) 0.13519(18) 0.6132(2) 0.0682(10) Uani d . 1 1
C C7D 0.2956(4) 0.06272(18) 0.47465(18) 0.0545(8) Uani d . 1 1
H H7D1 0.2646 0.0189 0.4510 0.065 Uiso calc R 1 1
H H7D2 0.2147 0.0949 0.4575 0.065 Uiso calc R 1 1
C C8D 0.4322(3) 0.08745(15) 0.44659(16) 0.0412(6) Uani d . 1 1
H H8D 0.4931 0.1173 0.4852 0.049 Uiso calc R 1 1
C C9D 0.5275(4) 0.02939(16) 0.42674(17) 0.0483(7) Uani d . 1 1
H H9D 0.5194 -0.0123 0.4559 0.058 Uiso calc R 1 1
C C10D 0.7248(4) 0.0301(2) 0.3660(2) 0.0712(10) Uani d . 1 1
C C11D 0.4722(4) 0.01849(16) 0.33885(17) 0.0511(7) Uani d . 1 1
H H11D 0.4387 -0.0286 0.3261 0.061 Uiso calc R 1 1
C C12D 0.3484(4) 0.06992(15) 0.31499(17) 0.0467(7) Uani d . 1 1
H H12G 0.3452 0.0873 0.2639 0.056 Uiso calc R 1 1
H H12H 0.2522 0.0504 0.3168 0.056 Uiso calc R 1 1
C C13D 0.7763(7) -0.0446(3) 0.3751(3) 0.1072(19) Uani d . 1 1
H H13J 0.7017 -0.0717 0.3913 0.161 Uiso calc R 1 1
H H13K 0.8682 -0.0474 0.4128 0.161 Uiso calc R 1 1
H H13L 0.7912 -0.0614 0.3271 0.161 Uiso calc R 1 1
C C14D 0.8396(6) 0.0794(4) 0.3508(5) 0.127(2) Uani d . 1 1
H H14J 0.8802 0.0628 0.3092 0.191 Uiso calc R 1 1
H H14K 0.9180 0.0838 0.3958 0.191 Uiso calc R 1 1
H H14L 0.7942 0.1233 0.3376 0.191 Uiso calc R 1 1

loop_
_atom_site_aniso_label
_atom_site_aniso_U_11
_atom_site_aniso_U_22
_atom_site_aniso_U_33
_atom_site_aniso_U_12
_atom_site_aniso_U_13
_atom_site_aniso_U_23
S1A 0.0921(7) 0.0466(4) 0.0666(5) -0.0044(4) 0.0387(5) 0.0031(4)
O1A 0.182(4) 0.095(3) 0.138(3) -0.074(3) 0.104(3) -0.029(2)
O2A 0.153(3) 0.084(2) 0.0693(18) 0.063(2) 0.0301(19) 0.0204(16)
O3A 0.0891(19) 0.096(2) 0.0490(13) 0.0356(16) 0.0249(13) 0.0121(13)
O4A 0.0602(15) 0.113(2) 0.0548(14) 0.0340(15) 0.0123(11) 0.0012(14)
O5A 0.0446(11) 0.0444(11) 0.0738(14) 0.0118(9) 0.0093(10) 0.0071(11)
N1A 0.0443(13) 0.0385(12) 0.0464(13) 0.0101(10) 0.0062(10) 0.0048(10)
C1A 0.077(2) 0.053(2) 0.0553(19) 0.0063(17) 0.0243(17) 0.0004(16)
C2A 0.101(3) 0.057(2) 0.072(3) 0.012(2) 0.027(2) -0.0054(19)
C3A 0.155(5) 0.080(3) 0.073(3) 0.019(3) 0.035(3) -0.021(3)
C4A 0.189(6) 0.107(4) 0.055(2) 0.023(4) 0.045(3) -0.011(3)
C5A 0.153(5) 0.081(3) 0.053(2) 0.020(3) 0.032(3) 0.009(2)
C6A 0.061(2) 0.0546(19) 0.0514(18) 0.0075(15) 0.0185(15) 0.0015(15)
C7A 0.0594(19) 0.0469(18) 0.065(2) -0.0071(14) 0.0184(16) -0.0080(15)
C8A 0.0474(16) 0.0421(15) 0.0421(15) 0.0039(12) 0.0104(12) 0.0034(12)
C9A 0.071(2) 0.0517(18) 0.0472(17) 0.0183(15) 0.0192(15) 0.0140(14)
C10A 0.080(3) 0.125(4) 0.062(2) 0.056(3) 0.031(2) 0.024(2)
C11A 0.080(2) 0.0460(18) 0.0578(19) 0.0129(16) 0.0204(17) -0.0057(15)
C12A 0.068(2) 0.0527(19) 0.0450(16) 0.0023(16) 0.0022(15) -0.0037(14)
C13A 0.199(7) 0.198(7) 0.091(4) 0.157(7) 0.059(4) 0.043(4)
C14A 0.068(3) 0.225(9) 0.132(5) 0.017(4) 0.045(3) 0.031(5)
S1B 0.0772(6) 0.0489(5) 0.0603(5) 0.0084(4) -0.0121(4) -0.0012(4)
O1B 0.084(2) 0.093(2) 0.100(2) 0.0439(17) -0.0280(16) -0.0245(18)
O2B 0.145(3) 0.080(2) 0.0660(17) -0.030(2) -0.0066(18) 0.0094(16)
O3B 0.0491(12) 0.0598(13) 0.0417(10) -0.0069(9) 0.0093(9) 0.0027(9)
O4B 0.0612(14) 0.0806(16) 0.0475(11) -0.0209(12) 0.0227(10) -0.0118(12)
O5B 0.0470(12) 0.0517(13) 0.0858(17) -0.0083(9) 0.0259(12) 0.0049(12)
N1B 0.0422(13) 0.0404(13) 0.0487(13) -0.0034(10) 0.0144(10) 0.0029(10)
C1B 0.096(3) 0.070(3) 0.090(3) -0.005(2) 0.028(2) -0.011(2)
C2B 0.141(5) 0.074(3) 0.093(4) -0.024(3) 0.001(3) -0.017(3)
C3B 0.173(7) 0.082(4) 0.094(4) 0.030(4) -0.025(4) -0.037(3)
C4B 0.111(4) 0.133(5) 0.096(4) 0.029(4) 0.018(3) -0.056(4)
C5B 0.085(3) 0.104(4) 0.075(3) 0.001(3) 0.020(2) -0.022(2)
C6B 0.0563(19) 0.0568(19) 0.0513(18) 0.0067(15) -0.0067(15) -0.0052(15)
C7B 0.0544(18) 0.0526(18) 0.0549(18) 0.0076(15) -0.0001(14) -0.0086(15)
C8B 0.0462(15) 0.0395(14) 0.0414(15) -0.0006(12) 0.0056(12) -0.0070(12)
C9B 0.0568(18) 0.0470(16) 0.0369(14) -0.0018(13) 0.0081(12) 0.0073(12)
C10B 0.0557(19) 0.079(2) 0.0515(17) -0.0242(17) 0.0178(15) -0.0005(16)
C11B 0.0563(17) 0.0384(15) 0.0393(14) -0.0010(13) 0.0053(12) -0.0062(12)
C12B 0.0490(16) 0.0460(15) 0.0400(14) 0.0043(13) 0.0101(12) -0.0018(13)
C13B 0.117(4) 0.105(4) 0.073(3) -0.068(3) 0.031(2) 0.001(2)
C14B 0.056(2) 0.126(4) 0.107(4) -0.004(2) 0.038(2) -0.003(3)
S1C 0.0818(7) 0.0426(5) 0.0882(7) 0.0055(4) -0.0254(5) 0.0047(5)
O1C 0.130(3) 0.094(3) 0.165(4) 0.063(2) -0.068(3) -0.028(3)
O2C 0.147(3) 0.090(2) 0.0768(19) -0.055(2) -0.012(2) 0.0305(17)
O3C 0.0683(16) 0.088(2) 0.0619(15) -0.0182(14) -0.0078(12) 0.0126(14)
O4C 0.0583(15) 0.084(2) 0.0704(16) -0.0222(13) 0.0149(12) -0.0018(13)
O5C 0.0557(13) 0.0464(12) 0.0955(18) -0.0001(10) 0.0283(13) 0.0059(13)
N1C 0.0506(14) 0.0362(12) 0.0523(14) -0.0023(10) 0.0119(11) 0.0035(10)
C1C 0.094(3) 0.063(3) 0.088(3) -0.005(2) -0.022(2) 0.003(2)
C2C 0.109(4) 0.059(2) 0.114(4) -0.015(2) -0.019(3) 0.012(3)
C3C 0.167(6) 0.085(3) 0.077(3) -0.057(4) -0.013(3) 0.006(3)
C4C 0.226(8) 0.116(5) 0.084(4) -0.065(5) -0.053(4) 0.024(3)
C5C 0.171(6) 0.085(3) 0.079(3) -0.042(4) -0.035(3) 0.030(3)
C6C 0.062(2) 0.057(2) 0.068(2) -0.0115(16) 0.0003(17) 0.0035(17)
C7C 0.0513(18) 0.051(2) 0.074(2) 0.0101(15) 0.0025(16) -0.0061(16)
C8C 0.0467(17) 0.0404(15) 0.0460(16) -0.0004(12) 0.0041(12) -0.0025(12)
C9C 0.064(2) 0.0427(17) 0.0467(16) -0.0060(14) 0.0005(14) 0.0052(13)
C10C 0.061(2) 0.088(3) 0.086(3) -0.027(2) -0.002(2) 0.016(2)
C11C 0.080(2) 0.0399(16) 0.0526(18) -0.0041(15) -0.0064(16) -0.0023(14)
C12C 0.076(2) 0.0495(18) 0.0500(18) 0.0105(16) 0.0152(16) -0.0039(14)
C13C 0.048(3) 0.142(6) 0.185(7) -0.008(3) 0.006(3) 0.022(5)
C14C 0.133(5) 0.124(5) 0.113(4) -0.080(4) 0.004(4) 0.018(4)
S1D 0.1189(8) 0.0413(4) 0.0509(4) 0.0020(5) 0.0376(5) 0.0055(4)
O1D 0.156(3) 0.092(2) 0.093(2) -0.046(2) 0.081(2) -0.0096(18)
O2D 0.180(4) 0.0728(19) 0.0583(16) 0.045(2) 0.0269(19) 0.0101(14)
O3D 0.0701(15) 0.0782(17) 0.0527(12) 0.0171(13) 0.0243(12) 0.0067(12)
O4D 0.0553(14) 0.097(2) 0.0608(14) 0.0177(13) 0.0025(11) -0.0193(14)
O5D 0.0487(11) 0.0422(11) 0.0606(12) 0.0061(9) 0.0143(9) 0.0057(10)
N1D 0.0470(13) 0.0344(12) 0.0377(12) 0.0020(9) 0.0076(10) 0.0020(9)
C1D 0.164(5) 0.057(3) 0.096(4) 0.019(3) 0.019(3) -0.012(2)
C2D 0.287(10) 0.049(3) 0.103(5) 0.008(4) 0.062(6) -0.010(3)
C3D 0.367(14) 0.075(4) 0.079(4) -0.048(6) 0.067(6) -0.017(3)
C4D 0.292(12) 0.132(7) 0.091(5) -0.068(7) -0.024(6) -0.011(5)
C5D 0.195(7) 0.092(4) 0.069(3) -0.022(4) -0.022(4) 0.000(3)
C6D 0.113(3) 0.0465(19) 0.054(2) 0.0021(19) 0.037(2) -0.0034(15)
C7D 0.069(2) 0.0500(18) 0.0480(16) -0.0104(15) 0.0215(15) -0.0006(14)
C8D 0.0497(16) 0.0391(14) 0.0346(13) -0.0017(12) 0.0091(11) -0.0008(11)
C9D 0.0622(19) 0.0439(16) 0.0379(14) 0.0088(13) 0.0088(13) 0.0076(12)
C10D 0.065(2) 0.082(3) 0.066(2) 0.020(2) 0.0156(18) -0.004(2)
C11D 0.066(2) 0.0420(16) 0.0450(16) 0.0021(14) 0.0109(14) -0.0063(13)
C12D 0.0551(17) 0.0465(16) 0.0364(14) -0.0018(13) 0.0057(12) -0.0039(12)
C13D 0.127(4) 0.109(4) 0.084(3) 0.073(3) 0.021(3) 0.002(3)
C14D 0.073(3) 0.163(6) 0.156(6) -0.006(4) 0.049(4) -0.007(5)

loop_
_atom_type_symbol
_atom_type_description
_atom_type_scat_dispersion_real
_atom_type_scat_dispersion_imag
_atom_type_scat_source
C C 0.0181 0.0091 'International Tables Vol C Tables 4.2.6.8 and 6.1.1.4'
H H 0.0000 0.0000 'International Tables Vol C Tables 4.2.6.8 and 6.1.1.4'
N N 0.0311 0.0180 'International Tables Vol C Tables 4.2.6.8 and 6.1.1.4'
O O 0.0492 0.0322 'International Tables Vol C Tables 4.2.6.8 and 6.1.1.4'
S S 0.3331 0.5567 'International Tables Vol C Tables 4.2.6.8 and 6.1.1.4'

loop_
_geom_angle_atom_site_label_1
_geom_angle_atom_site_label_2
_geom_angle_atom_site_label_3
_geom_angle
O1A S1A O2A 115.6(3)
O1A S1A C6A 107.1(2)
O2A S1A C6A 109.0(2)
O1A S1A C7A 108.0(2)
O2A S1A C7A 108.44(18)
C6A S1A C7A 108.54(16)
C11A O3A C10A 109.0(3)
C9A O4A C10A 108.3(3)
N1A O5A H5AO 109.5
O5A N1A C12A 109.9(2)
O5A N1A C8A 110.3(2)
C12A N1A C8A 105.8(2)
C2A C1A C6A 119.3(3)
C2A C1A H1A 120.4
C6A C1A H1A 120.4
C3A C2A C1A 120.2(4)
C3A C2A H2A 119.9
C1A C2A H2A 119.9
C2A C3A C4A 120.5(4)
C2A C3A H3A 119.8
C4A C3A H3A 119.8
C3A C4A C5A 120.4(4)
C3A C4A H4A 119.8
C5A C4A H4A 119.8
C4A C5A C6A 119.3(4)
C4A C5A H5A 120.4
C6A C5A H5A 120.4
C1A C6A C5A 120.2(4)
C1A C6A S1A 124.4(3)
C5A C6A S1A 115.3(3)
C8A C7A S1A 115.0(2)
C8A C7A H7A1 108.5
S1A C7A H7A1 108.5
C8A C7A H7A2 108.5
S1A C7A H7A2 108.5
H7A1 C7A H7A2 107.5
N1A C8A C7A 112.3(3)
N1A C8A C9A 100.5(2)
C7A C8A C9A 112.5(3)
N1A C8A H8A 110.4
C7A C8A H8A 110.4
C9A C8A H8A 110.4
O4A C9A C8A 111.1(3)
O4A C9A C11A 103.7(3)
C8A C9A C11A 104.7(3)
O4A C9A H9A 112.3
C8A C9A H9A 112.3
C11A C9A H9A 112.3
O3A C10A O4A 103.8(3)
O3A C10A C14A 109.5(4)
O4A C10A C14A 109.0(5)
O3A C10A C13A 109.4(5)
O4A C10A C13A 110.1(4)
C14A C10A C13A 114.4(5)
O3A C11A C12A 110.5(3)
O3A C11A C9A 104.1(3)
C12A C11A C9A 105.0(3)
O3A C11A H11A 112.2
C12A C11A H11A 112.2
C9A C11A H11A 112.2
N1A C12A C11A 102.0(3)
N1A C12A H12A 111.4
C11A C12A H12A 111.4
N1A C12A H12B 111.4
C11A C12A H12B 111.4
H12A C12A H12B 109.2
C10A C13A H13A 109.5
C10A C13A H13B 109.5
H13A C13A H13B 109.5
C10A C13A H13C 109.5
H13A C13A H13C 109.5
H13B C13A H13C 109.5
C10A C14A H14A 109.5
C10A C14A H14B 109.5
H14A C14A H14B 109.5
C10A C14A H14C 109.5
H14A C14A H14C 109.5
H14B C14A H14C 109.5
O2B S1B O1B 119.8(2)
O2B S1B C7B 108.65(18)
O1B S1B C7B 106.76(19)
O2B S1B C6B 107.9(2)
O1B S1B C6B 107.96(18)
C7B S1B C6B 104.84(17)
C10B O3B C11B 108.4(2)
C10B O4B C9B 108.5(3)
N1B O5B H5BO 109.5
O5B N1B C12B 110.0(2)
O5B N1B C8B 111.2(2)
C12B N1B C8B 104.9(2)
C6B C1B C2B 120.9(5)
C6B C1B H1B 119.5
C2B C1B H1B 119.5
C3B C2B C1B 118.5(6)
C3B C2B H2B 120.8
C1B C2B H2B 120.8
C4B C3B C2B 121.6(5)
C4B C3B H3B 119.2
C2B C3B H3B 119.2
C3B C4B C5B 120.8(6)
C3B C4B H4B 119.6
C5B C4B H4B 119.6
C6B C5B C4B 118.3(6)
C6B C5B H5B 120.8
C4B C5B H5B 120.8
C5B C6B C1B 119.7(4)
C5B C6B S1B 121.6(4)
C1B C6B S1B 118.7(3)
C8B C7B S1B 114.1(2)
C8B C7B H7B1 108.7
S1B C7B H7B1 108.7
C8B C7B H7B2 108.7
S1B C7B H7B2 108.7
H7B1 C7B H7B2 107.6
N1B C8B C9B 101.0(2)
N1B C8B C7B 111.8(2)
C9B C8B C7B 114.6(3)
N1B C8B H8B 109.7
C9B C8B H8B 109.7
C7B C8B H8B 109.7
O4B C9B C8B 109.8(3)
O4B C9B C11B 103.7(2)
C8B C9B C11B 105.5(2)
O4B C9B H9B 112.4
C8B C9B H9B 112.4
C11B C9B H9B 112.4
O4B C10B O3B 103.3(2)
O4B C10B C14B 109.3(4)
O3B C10B C14B 108.2(3)
O4B C10B C13B 110.0(3)
O3B C10B C13B 110.7(3)
C14B C10B C13B 114.6(4)
O3B C11B C12B 110.5(2)
O3B C11B C9B 103.7(2)
C12B C11B C9B 104.6(2)
O3B C11B H11B 112.5
C12B C11B H11B 112.5
C9B C11B H11B 112.5
N1B C12B C11B 101.6(2)
N1B C12B H12C 111.4
C11B C12B H12C 111.4
N1B C12B H12D 111.4
C11B C12B H12D 111.4
H12C C12B H12D 109.3
C10B C13B H13D 109.5
C10B C13B H13E 109.5
H13D C13B H13E 109.5
C10B C13B H13F 109.5
H13D C13B H13F 109.5
H13E C13B H13F 109.5
C10B C14B H14D 109.5
C10B C14B H14E 109.5
H14D C14B H14E 109.5
C10B C14B H14F 109.5
H14D C14B H14F 109.5
H14E C14B H14F 109.5
O1C S1C O2C 116.9(3)
O1C S1C C6C 108.1(2)
O2C S1C C6C 108.9(2)
O1C S1C C7C 108.0(2)
O2C S1C C7C 108.11(19)
C6C S1C C7C 106.37(18)
C10C O3C C11C 108.7(3)
C9C O4C C10C 107.4(3)
N1C O5C H5CO 109.5
O5C N1C C12C 110.2(3)
O5C N1C C8C 111.2(2)
C12C N1C C8C 106.1(2)
C2C C1C C6C 120.1(4)
C2C C1C H1C 120.0
C6C C1C H1C 120.0
C3C C2C C1C 119.9(5)
C3C C2C H2C 120.0
C1C C2C H2C 120.0
C2C C3C C4C 120.8(5)
C2C C3C H3C 119.6
C4C C3C H3C 119.6
C5C C4C C3C 119.3(5)
C5C C4C H4C 120.4
C3C C4C H4C 120.4
C6C C5C C4C 120.5(5)
C6C C5C H5C 119.8
C4C C5C H5C 119.8
C5C C6C C1C 118.5(4)
C5C C6C S1C 115.5(3)
C1C C6C S1C 125.5(3)
C8C C7C S1C 114.8(3)
C8C C7C H7C1 108.6
S1C C7C H7C1 108.6
C8C C7C H7C2 108.6
S1C C7C H7C2 108.6
H7C1 C7C H7C2 107.6
N1C C8C C9C 99.9(2)
N1C C8C C7C 112.3(3)
C9C C8C C7C 112.8(3)
N1C C8C H8C 110.5
C9C C8C H8C 110.5
C7C C8C H8C 110.5
O4C C9C C8C 110.3(3)
O4C C9C C11C 104.2(3)
C8C C9C C11C 105.0(3)
O4C C9C H9C 112.3
C8C C9C H9C 112.3
C11C C9C H9C 112.3
O3C C10C O4C 104.3(3)
O3C C10C C14C 111.3(5)
O4C C10C C14C 110.2(4)
O3C C10C C13C 107.5(4)
O4C C10C C13C 108.5(5)
C14C C10C C13C 114.6(5)
O3C C11C C12C 109.8(3)
O3C C11C C9C 103.3(3)
C12C C11C C9C 105.3(3)
O3C C11C H11C 112.6
C12C C11C H11C 112.6
C9C C11C H11C 112.6
N1C C12C C11C 102.1(3)
N1C C12C H12E 111.4
C11C C12C H12E 111.4
N1C C12C H12F 111.4
C11C C12C H12F 111.4
H12E C12C H12F 109.2
C10C C13C H13G 109.5
C10C C13C H13H 109.5
H13G C13C H13H 109.5
C10C C13C H13I 109.5
H13G C13C H13I 109.5
H13H C13C H13I 109.5
C10C C14C H14G 109.5
C10C C14C H14H 109.5
H14G C14C H14H 109.5
C10C C14C H14I 109.5
H14G C14C H14I 109.5
H14H C14C H14I 109.5
O2D S1D O1D 118.3(2)
O2D S1D C6D 108.3(2)
O1D S1D C6D 108.4(2)
O2D S1D C7D 108.06(18)
O1D S1D C7D 107.1(2)
C6D S1D C7D 106.10(17)
C10D O3D C11D 108.2(3)
C9D O4D C10D 108.1(3)
N1D O5D H5DO 109.5
O5D N1D C8D 110.7(2)
O5D N1D C12D 109.8(2)
C8D N1D C12D 105.4(2)
C2D C1D C6D 119.7(6)
C2D C1D H1D 120.2
C6D C1D H1D 120.2
C3D C2D C1D 118.3(7)
C3D C2D H2D 120.9
C1D C2D H2D 120.9
C4D C3D C2D 121.7(6)
C4D C3D H3D 119.1
C2D C3D H3D 119.1
C3D C4D C5D 120.8(7)
C3D C4D H4D 119.6
C5D C4D H4D 119.6
C6D C5D C4D 118.4(7)
C6D C5D H5D 120.8
C4D C5D H5D 120.8
C5D C6D C1D 121.2(5)
C5D C6D S1D 119.1(4)
C1D C6D S1D 119.7(4)
C8D C7D S1D 114.8(2)
C8D C7D H7D1 108.6
S1D C7D H7D1 108.6
C8D C7D H7D2 108.6
S1D C7D H7D2 108.6
H7D1 C7D H7D2 107.6
N1D C8D C9D 101.3(2)
N1D C8D C7D 112.4(2)
C9D C8D C7D 113.4(3)
N1D C8D H8D 109.8
C9D C8D H8D 109.8
C7D C8D H8D 109.8
O4D C9D C8D 111.0(3)
O4D C9D C11D 103.3(2)
C8D C9D C11D 105.1(2)
O4D C9D H9D 112.3
C8D C9D H9D 112.3
C11D C9D H9D 112.3
O3D C10D O4D 104.0(3)
O3D C10D C14D 108.8(4)
O4D C10D C14D 109.6(4)
O3D C10D C13D 110.6(4)
O4D C10D C13D 108.5(4)
C14D C10D C13D 114.7(5)
O3D C11D C12D 110.5(3)
O3D C11D C9D 104.2(3)
C12D C11D C9D 104.7(2)
O3D C11D H11D 112.3
C12D C11D H11D 112.3
C9D C11D H11D 112.3
N1D C12D C11D 101.9(2)
N1D C12D H12G 111.4
C11D C12D H12G 111.4
N1D C12D H12H 111.4
C11D C12D H12H 111.4
H12G C12D H12H 109.3
C10D C13D H13J 109.5
C10D C13D H13K 109.5
H13J C13D H13K 109.5
C10D C13D H13L 109.5
H13J C13D H13L 109.5
H13K C13D H13L 109.5
C10D C14D H14J 109.5
C10D C14D H14K 109.5
H14J C14D H14K 109.5
C10D C14D H14L 109.5
H14J C14D H14L 109.5
H14K C14D H14L 109.5

loop_
_geom_bond_atom_site_label_1
_geom_bond_atom_site_label_2
_geom_bond_distance
S1A O1A 1.414(3)
S1A O2A 1.421(4)
S1A C6A 1.765(4)
S1A C7A 1.767(4)
O3A C11A 1.395(5)
O3A C10A 1.422(5)
O4A C9A 1.401(5)
O4A C10A 1.425(5)
O5A N1A 1.439(3)
O5A H5AO 0.8200
N1A C12A 1.461(4)
N1A C8A 1.480(4)
C1A C2A 1.380(5)
C1A C6A 1.382(5)
C1A H1A 0.9300
C2A C3A 1.363(7)
C2A H2A 0.9300
C3A C4A 1.366(8)
C3A H3A 0.9300
C4A C5A 1.374(7)
C4A H4A 0.9300
C5A C6A 1.383(5)
C5A H5A 0.9300
C7A C8A 1.518(4)
C7A H7A1 0.9700
C7A H7A2 0.9700
C8A C9A 1.521(4)
C8A H8A 0.9800
C9A C11A 1.570(5)
C9A H9A 0.9800
C10A C14A 1.498(9)
C10A C13A 1.520(8)
C11A C12A 1.510(5)
C11A H11A 0.9800
C12A H12A 0.9700
C12A H12B 0.9700
C13A H13A 0.9600
C13A H13B 0.9600
C13A H13C 0.9600
C14A H14A 0.9600
C14A H14B 0.9600
C14A H14C 0.9600
S1B O2B 1.403(4)
S1B O1B 1.430(3)
S1B C7B 1.766(3)
S1B C6B 1.766(4)
O3B C10B 1.428(4)
O3B C11B 1.429(4)
O4B C10B 1.427(4)
O4B C9B 1.428(4)
O5B N1B 1.432(3)
O5B H5BO 0.8200
N1B C12B 1.473(4)
N1B C8B 1.481(4)
C1B C6B 1.372(6)
C1B C2B 1.384(7)
C1B H1B 0.9300
C2B C3B 1.347(10)
C2B H2B 0.9300
C3B C4B 1.329(10)
C3B H3B 0.9300
C4B C5B 1.406(9)
C4B H4B 0.9300
C5B C6B 1.356(6)
C5B H5B 0.9300
C7B C8B 1.540(4)
C7B H7B1 0.9700
C7B H7B2 0.9700
C8B C9B 1.502(4)
C8B H8B 0.9800
C9B C11B 1.563(4)
C9B H9B 0.9800
C10B C14B 1.505(7)
C10B C13B 1.511(6)
C11B C12B 1.499(4)
C11B H11B 0.9800
C12B H12C 0.9700
C12B H12D 0.9700
C13B H13D 0.9600
C13B H13E 0.9600
C13B H13F 0.9600
C14B H14D 0.9600
C14B H14E 0.9600
C14B H14F 0.9600
S1C O1C 1.419(4)
S1C O2C 1.427(4)
S1C C6C 1.757(4)
S1C C7C 1.764(4)
O3C C10C 1.407(6)
O3C C11C 1.428(5)
O4C C9C 1.418(4)
O4C C10C 1.424(5)
O5C N1C 1.432(3)
O5C H5CO 0.8200
N1C C12C 1.460(4)
N1C C8C 1.477(4)
C1C C2C 1.366(7)
C1C C6C 1.394(6)
C1C H1C 0.9300
C2C C3C 1.345(7)
C2C H2C 0.9300
C3C C4C 1.379(9)
C3C H3C 0.9300
C4C C5C 1.367(8)
C4C H4C 0.9300
C5C C6C 1.367(6)
C5C H5C 0.9300
C7C C8C 1.528(4)
C7C H7C1 0.9700
C7C H7C2 0.9700
C8C C9C 1.517(4)
C8C H8C 0.9800
C9C C11C 1.558(5)
C9C H9C 0.9800
C10C C14C 1.520(7)
C10C C13C 1.525(8)
C11C C12C 1.494(5)
C11C H11C 0.9800
C12C H12E 0.9700
C12C H12F 0.9700
C13C H13G 0.9600
C13C H13H 0.9600
C13C H13I 0.9600
C14C H14G 0.9600
C14C H14H 0.9600
C14C H14I 0.9600
S1D O2D 1.410(4)
S1D O1D 1.422(3)
S1D C6D 1.757(4)
S1D C7D 1.760(3)
O3D C10D 1.391(5)
O3D C11D 1.418(4)
O4D C9D 1.412(4)
O4D C10D 1.440(5)
O5D N1D 1.439(3)
O5D H5DO 0.8200
N1D C8D 1.471(4)
N1D C12D 1.471(4)
C1D C2D 1.380(8)
C1D C6D 1.385(7)
C1D H1D 0.9300
C2D C3D 1.372(13)
C2D H2D 0.9300
C3D C4D 1.339(13)
C3D H3D 0.9300
C4D C5D 1.386(10)
C4D H4D 0.9300
C5D C6D 1.356(7)
C5D H5D 0.9300
C7D C8D 1.529(4)
C7D H7D1 0.9700
C7D H7D2 0.9700
C8D C9D 1.522(4)
C8D H8D 0.9800
C9D C11D 1.560(4)
C9D H9D 0.9800
C10D C14D 1.496(8)
C10D C13D 1.531(7)
C11D C12D 1.508(4)
C11D H11D 0.9800
C12D H12G 0.9700
C12D H12H 0.9700
C13D H13J 0.9600
C13D H13K 0.9600
C13D H13L 0.9600
C14D H14J 0.9600
C14D H14K 0.9600
C14D H14L 0.9600

loop_
_geom_hbond_atom_site_label_D
_geom_hbond_atom_site_label_H
_geom_hbond_atom_site_label_A
_geom_hbond_site_symmetry_A
_geom_hbond_distance_DH
_geom_hbond_distance_HA
_geom_hbond_distance_DA
_geom_hbond_angle_DHA
O5A H5AO N1B 2_646 0.82 2.04 2.752(3) 144
O5B H5BO N1A 2_656 0.82 2.11 2.807(3) 142
O5C H5CO N1D 2_646 0.82 2.10 2.802(4) 144
O5D H5DO N1C 2_656 0.82 2.06 2.766(3) 144

loop_
_cod_related_entry_id
_cod_related_entry_database
_cod_related_entry_code
1 ChemSpider 30657942
